data_7150887
loop_
_publ_author_name
'Fischer, Lucile'
'Didierjean, Claude'
'Jolibois, Franck'
'Semetey, Vincent'
'Manuel Lozano, Jose'
'Briand, Jean-Paul'
'Marraud, Michel'
'Poteau, Romuald'
'Guichard, Gilles'

_publ_section_title
;
 Propensity for local folding induced by the urea fragment in
 short-chain oligomers
;
_journal_issue 14
_journal_name_full 'Organic &amp; Biomolecular Chemistry'
_journal_page_first 2596
_journal_page_last 2610
_journal_volume 6
_journal_year 2008
_chemical_absolute_configuration syn
_chemical_compound_source 'synthesis as described'
_chemical_formula_moiety 'C17 H27 N3 O3'
_chemical_formula_sum 'C17 H27 N3 O3'
_chemical_formula_weight 321.42
_chemical_name_systematic
;
?
;
_space_group_IT_number 19
_symmetry_cell_setting orthorhombic
_symmetry_Int_Tables_number 19
_symmetry_space_group_name_Hall 'P 2ac 2ab'
_symmetry_space_group_name_H-M 'P 21 21 21'
_atom_sites_solution_hydrogens geom
_atom_sites_solution_primary direct
_atom_sites_solution_secondary difmap
_audit_creation_date 2007-04-26T13:51:05-00:00
_audit_creation_method 'WinGX routine CIF_UPDATE'
_cell_angle_alpha 90
_cell_angle_beta 90
_cell_angle_gamma 90
_cell_formula_units_Z 4
_cell_length_a 5.2410(10)
_cell_length_b 17.883(3)
_cell_length_c 19.356(2)
_cell_measurement_reflns_used 25
_cell_measurement_temperature 293(2)
_cell_measurement_theta_max 42.08
_cell_measurement_theta_min 4.56
_cell_measurement_wavelength 0.71073
_cell_volume 1814.1(5)
_computing_molecular_graphics 'Ortep-3 for Windows (Farrugia, 1997)'
_computing_publication_material 'WinGX publication routines (Farrugia, 1999)'
_computing_structure_refinement 'SHELXL-97 (Sheldrick, 1997)'
_computing_structure_solution 'SHELXS-86 (Sheldrick, 1986)'
_diffrn_ambient_temperature 293(2)
_diffrn_measured_fraction_theta_full 0.999
_diffrn_measured_fraction_theta_max 0.999
_diffrn_radiation_monochromator graphite
_diffrn_radiation_probe x-ray
_diffrn_radiation_wavelength 1.5406
_diffrn_reflns_av_R_equivalents 0
_diffrn_reflns_av_unetI/netI 0.0063
_diffrn_reflns_limit_h_max 6
_diffrn_reflns_limit_h_min 0
_diffrn_reflns_limit_k_max 21
_diffrn_reflns_limit_k_min 0
_diffrn_reflns_limit_l_max 23
_diffrn_reflns_limit_l_min 0
_diffrn_reflns_number 2026
_diffrn_reflns_theta_full 69.83
_diffrn_reflns_theta_max 69.83
_diffrn_reflns_theta_min 3.36
_exptl_absorpt_coefficient_mu 0.656
_exptl_absorpt_correction_type none
_exptl_crystal_colour colorless
_exptl_crystal_density_diffrn 1.177
_exptl_crystal_density_method 'not measured'
_exptl_crystal_description prism
_exptl_crystal_F_000 696
_exptl_crystal_size_max 0.2
_exptl_crystal_size_mid 0.05
_exptl_crystal_size_min 0.05
_refine_diff_density_max 0.272
_refine_diff_density_min -0.279
_refine_diff_density_rms 0.063
_refine_ls_extinction_method none
_refine_ls_goodness_of_fit_ref 1.08
_refine_ls_hydrogen_treatment constr
_refine_ls_matrix_type full
_refine_ls_number_parameters 210
_refine_ls_number_reflns 2026
_refine_ls_number_restraints 0
_refine_ls_restrained_S_all 1.08
_refine_ls_R_factor_all 0.0535
_refine_ls_R_factor_gt 0.0503
_refine_ls_shift/su_max 0.005
_refine_ls_shift/su_mean 0.001
_refine_ls_structure_factor_coef Fsqd
_refine_ls_weighting_details 'calc w=1/[\s^2^(Fo^2^)+(0.1030P)^2^+0.1310P] where P=(Fo^2^+2Fc^2^)/3'
_refine_ls_weighting_scheme calc
_refine_ls_wR_factor_gt 0.1307
_refine_ls_wR_factor_ref 0.1377
_reflns_number_gt 1875
_reflns_number_total 2026
_reflns_threshold_expression >2sigma(I)
_cod_data_source_file b801139g-2.txt
_cod_data_source_block shelxl
_cod_database_code 7150887

loop_
_symmetry_equiv_pos_as_xyz
'x, y, z'
'-x+1/2, -y, z+1/2'
'x+1/2, -y+1/2, -z'
'-x, y+1/2, -z+1/2'

loop_
_atom_site_label
_atom_site_type_symbol
_atom_site_fract_x
_atom_site_fract_y
_atom_site_fract_z
_atom_site_U_iso_or_equiv
_atom_site_adp_type
_atom_site_occupancy
_atom_site_symmetry_multiplicity
_atom_site_calc_flag
_atom_site_refinement_flags
_atom_site_disorder_assembly
_atom_site_disorder_group
C1 C 0.4447(5) 0.08065(12) -0.17244(11) 0.0510(5) Uani 1 1 d . . .
C2 C 0.2670(6) 0.12478(17) -0.21970(15) 0.0719(8) Uani 1 1 d . . .
H2A H 0.1614 0.1572 -0.1924 0.108 Uiso 1 1 calc R . .
H2B H 0.1612 0.0907 -0.2452 0.108 Uiso 1 1 calc R . .
H2C H 0.3664 0.1542 -0.2513 0.108 Uiso 1 1 calc R . .
C3 C 0.5966(7) 0.13305(16) -0.12691(15) 0.0727(8) Uani 1 1 d . . .
H3A H 0.4818 0.1641 -0.101 0.109 Uiso 1 1 calc R . .
H3B H 0.7043 0.1639 -0.1552 0.109 Uiso 1 1 calc R . .
H3C H 0.6999 0.1044 -0.0957 0.109 Uiso 1 1 calc R . .
C4 C 0.6110(5) 0.02895(15) -0.21484(13) 0.0649(6) Uani 1 1 d . . .
H4A H 0.5051 -0.0031 -0.2424 0.097 Uiso 1 1 calc R . .
H4B H 0.7142 -0.0009 -0.1845 0.097 Uiso 1 1 calc R . .
H4C H 0.7194 0.0581 -0.2444 0.097 Uiso 1 1 calc R . .
O1 O 0.2631(3) 0.03673(9) -0.13114(8) 0.0529(4) Uani 1 1 d . . .
C5 C 0.3456(4) -0.00635(12) -0.07779(9) 0.0436(4) Uani 1 1 d . . .
O2 O 0.5665(3) -0.01578(11) -0.06191(8) 0.0589(4) Uani 1 1 d . . .
N1 N 0.1443(3) -0.03806(10) -0.04728(8) 0.0458(4) Uani 1 1 d . . .
H1 H -0.0021 -0.0354 -0.0672 0.055 Uiso 1 1 calc R . .
C6 C 0.1646(4) -0.07719(11) 0.01896(9) 0.0444(4) Uani 1 1 d . . .
H6 H 0.3451 -0.087 0.0285 0.053 Uiso 1 1 calc R . .
C7 C 0.0557(5) -0.02909(13) 0.07734(11) 0.0566(6) Uani 1 1 d . . .
H7A H -0.1214 -0.0177 0.0672 0.068 Uiso 1 1 calc R . .
H7B H 0.0602 -0.0575 0.12 0.068 Uiso 1 1 calc R . .
C8 C 0.1997(5) 0.04296(13) 0.08732(11) 0.0555(6) Uani 1 1 d . . .
C9 C 0.4096(6) 0.04647(17) 0.12982(13) 0.0698(7) Uani 1 1 d . . .
H9 H 0.4594 0.0038 0.1537 0.084 Uiso 1 1 calc R . .
C10 C 0.5485(8) 0.1113(2) 0.13805(18) 0.0920(10) Uani 1 1 d . . .
H10 H 0.6897 0.1122 0.1671 0.11 Uiso 1 1 calc R . .
C11 C 0.4768(10) 0.1747(2) 0.1029(2) 0.1040(14) Uani 1 1 d . . .
H11 H 0.5697 0.2187 0.1081 0.125 Uiso 1 1 calc R . .
C12 C 0.2702(10) 0.17309(16) 0.06073(19) 0.0950(12) Uani 1 1 d . . .
H12 H 0.2231 0.2162 0.037 0.114 Uiso 1 1 calc R . .
C13 C 0.1271(7) 0.10784(14) 0.05225(14) 0.0734(8) Uani 1 1 d . . .
H13 H -0.0151 0.1076 0.0235 0.088 Uiso 1 1 calc R . .
C14 C 0.0249(6) -0.15183(12) 0.01274(11) 0.0561(6) Uani 1 1 d . . .
H14A H -0.1563 -0.1425 0.0073 0.067 Uiso 1 1 calc R . .
H14B H 0.084 -0.1776 -0.0284 0.067 Uiso 1 1 calc R . .
N2 N 0.0643(5) -0.19976(11) 0.07243(10) 0.0612(5) Uani 1 1 d . . .
H2 H 0.2145 -0.2174 0.0799 0.073 Uiso 1 1 calc R . .
C15 C -0.1248(5) -0.21765(12) 0.11656(12) 0.0548(6) Uani 1 1 d . . .
O3 O -0.3381(4) -0.19157(13) 0.11276(12) 0.0831(6) Uani 1 1 d . . .
N3 N -0.0549(6) -0.26824(12) 0.16722(11) 0.0689(6) Uani 1 1 d . . .
C16 C -0.2327(10) -0.2876(3) 0.22028(17) 0.1073(14) Uani 1 1 d . . .
H16A H -0.1458 -0.2901 0.2639 0.161 Uiso 1 1 calc R . .
H16B H -0.3072 -0.3354 0.2101 0.161 Uiso 1 1 calc R . .
H16C H -0.3645 -0.2505 0.2225 0.161 Uiso 1 1 calc R . .
C17 C 0.1547(10) -0.3175(2) 0.1598(2) 0.1140(15) Uani 1 1 d . . .
H17A H 0.1737 -0.3466 0.2012 0.171 Uiso 1 1 calc R . .
H17B H 0.3073 -0.2891 0.1519 0.171 Uiso 1 1 calc R . .
H17C H 0.1251 -0.3502 0.1213 0.171 Uiso 1 1 calc R . .

loop_
_atom_site_aniso_label
_atom_site_aniso_U_11
_atom_site_aniso_U_22
_atom_site_aniso_U_33
_atom_site_aniso_U_23
_atom_site_aniso_U_13
_atom_site_aniso_U_12
C1 0.0519(11) 0.0580(11) 0.0431(10) 0.0116(8) 0.0039(10) -0.0067(11)
C2 0.0697(16) 0.0787(16) 0.0672(15) 0.0355(13) 0.0030(14) -0.0035(14)
C3 0.086(2) 0.0679(13) 0.0637(14) -0.0014(12) -0.0020(16) -0.0162(15)
C4 0.0706(15) 0.0744(14) 0.0498(11) 0.0024(10) 0.0113(12) -0.0036(13)
O1 0.0470(8) 0.0687(9) 0.0432(7) 0.0212(7) 0.0012(6) -0.0025(8)
C5 0.0478(10) 0.0489(9) 0.0342(8) 0.0041(7) 0.0012(8) 0.0039(9)
O2 0.0456(8) 0.0798(11) 0.0513(8) 0.0199(8) 0.0020(7) 0.0052(8)
N1 0.0451(8) 0.0574(9) 0.0348(8) 0.0115(7) 0.0001(7) -0.0004(8)
C6 0.0519(10) 0.0512(9) 0.0301(8) 0.0085(7) 0.0022(8) 0.0041(10)
C7 0.0666(14) 0.0630(12) 0.0401(9) -0.0005(8) 0.0141(11) -0.0010(12)
C8 0.0686(14) 0.0581(11) 0.0398(9) -0.0058(8) 0.0149(10) 0.0059(12)
C9 0.0764(17) 0.0813(16) 0.0517(12) -0.0135(12) 0.0089(13) 0.0034(15)
C10 0.086(2) 0.112(2) 0.0773(18) -0.0400(18) 0.0147(19) -0.014(2)
C11 0.133(4) 0.077(2) 0.101(2) -0.045(2) 0.045(3) -0.029(2)
C12 0.138(3) 0.0539(13) 0.093(2) -0.0105(14) 0.030(3) 0.0065(19)
C13 0.095(2) 0.0621(13) 0.0631(14) -0.0038(11) 0.0101(16) 0.0134(15)
C14 0.0716(14) 0.0543(10) 0.0423(10) 0.0066(8) 0.0042(11) -0.0041(12)
N2 0.0679(12) 0.0598(10) 0.0560(11) 0.0196(9) 0.0093(11) 0.0039(10)
C15 0.0728(15) 0.0464(10) 0.0452(10) -0.0015(8) 0.0056(11) -0.0141(10)
O3 0.0691(12) 0.0932(14) 0.0871(14) 0.0183(12) 0.0167(12) -0.0035(12)
N3 0.1032(17) 0.0563(10) 0.0474(10) 0.0088(8) 0.0078(12) -0.0161(12)
C16 0.135(3) 0.122(3) 0.0648(17) 0.0248(18) 0.021(2) -0.034(3)
C17 0.133(4) 0.094(2) 0.114(3) 0.052(2) 0.012(3) 0.018(3)

loop_
_atom_type_symbol
_atom_type_description
_atom_type_scat_dispersion_real
_atom_type_scat_dispersion_imag
_atom_type_scat_source
C C 0.0181 0.0091 'International Tables Vol C Tables 4.2.6.8 and 6.1.1.4'
O O 0.0492 0.0322 'International Tables Vol C Tables 4.2.6.8 and 6.1.1.4'
N N 0.0311 0.018 'International Tables Vol C Tables 4.2.6.8 and 6.1.1.4'
H H 0 0 'International Tables Vol C Tables 4.2.6.8 and 6.1.1.4'

loop_
_geom_angle_atom_site_label_1
_geom_angle_atom_site_label_2
_geom_angle_atom_site_label_3
_geom_angle
_geom_angle_site_symmetry_1
_geom_angle_site_symmetry_3
_geom_angle_publ_flag
O1 C1 C3 110.77(19) . . ?
O1 C1 C4 109.97(18) . . ?
C3 C1 C4 113.0(2) . . ?
O1 C1 C2 102.0(2) . . ?
C3 C1 C2 110.5(2) . . ?
C4 C1 C2 110.0(2) . . ?
C1 C2 H2A 109.5 . . ?
C1 C2 H2B 109.5 . . ?
H2A C2 H2B 109.5 . . ?
C1 C2 H2C 109.5 . . ?
H2A C2 H2C 109.5 . . ?
H2B C2 H2C 109.5 . . ?
C1 C3 H3A 109.5 . . ?
C1 C3 H3B 109.5 . . ?
H3A C3 H3B 109.5 . . ?
C1 C3 H3C 109.5 . . ?
H3A C3 H3C 109.5 . . ?
H3B C3 H3C 109.5 . . ?
C1 C4 H4A 109.5 . . ?
C1 C4 H4B 109.5 . . ?
H4A C4 H4B 109.5 . . ?
C1 C4 H4C 109.5 . . ?
H4A C4 H4C 109.5 . . ?
H4B C4 H4C 109.5 . . ?
C5 O1 C1 120.68(17) . . ?
O2 C5 N1 125.76(18) . . ?
O2 C5 O1 125.22(19) . . ?
N1 C5 O1 109.00(17) . . ?
C5 N1 C6 122.20(18) . . ?
C5 N1 H1 118.9 . . ?
C6 N1 H1 118.9 . . ?
N1 C6 C14 108.30(16) . . ?
N1 C6 C7 110.52(17) . . ?
C14 C6 C7 111.75(18) . . ?
N1 C6 H6 108.7 . . ?
C14 C6 H6 108.7 . . ?
C7 C6 H6 108.7 . . ?
C8 C7 C6 112.86(19) . . ?
C8 C7 H7A 109 . . ?
C6 C7 H7A 109 . . ?
C8 C7 H7B 109 . . ?
C6 C7 H7B 109 . . ?
H7A C7 H7B 107.8 . . ?
C9 C8 C13 118.1(3) . . ?
C9 C8 C7 121.1(2) . . ?
C13 C8 C7 120.8(2) . . ?
C8 C9 C10 122.0(3) . . ?
C8 C9 H9 119 . . ?
C10 C9 H9 119 . . ?
C11 C10 C9 119.5(4) . . ?
C11 C10 H10 120.3 . . ?
C9 C10 H10 120.3 . . ?
C12 C11 C10 119.9(3) . . ?
C12 C11 H11 120 . . ?
C10 C11 H11 120 . . ?
C11 C12 C13 121.1(3) . . ?
C11 C12 H12 119.4 . . ?
C13 C12 H12 119.4 . . ?
C12 C13 C8 119.4(3) . . ?
C12 C13 H13 120.3 . . ?
C8 C13 H13 120.3 . . ?
N2 C14 C6 112.63(18) . . ?
N2 C14 H14A 109.1 . . ?
C6 C14 H14A 109.1 . . ?
N2 C14 H14B 109.1 . . ?
C6 C14 H14B 109.1 . . ?
H14A C14 H14B 107.8 . . ?
C15 N2 C14 122.7(2) . . ?
C15 N2 H2 118.7 . . ?
C14 N2 H2 118.7 . . ?
O3 C15 N2 123.2(2) . . ?
O3 C15 N3 122.6(2) . . ?
N2 C15 N3 114.2(3) . . ?
C15 N3 C17 122.7(3) . . ?
C15 N3 C16 119.7(3) . . ?
C17 N3 C16 115.3(3) . . ?
N3 C16 H16A 109.5 . . ?
N3 C16 H16B 109.5 . . ?
H16A C16 H16B 109.5 . . ?
N3 C16 H16C 109.5 . . ?
H16A C16 H16C 109.5 . . ?
H16B C16 H16C 109.5 . . ?
N3 C17 H17A 109.5 . . ?
N3 C17 H17B 109.5 . . ?
H17A C17 H17B 109.5 . . ?
N3 C17 H17C 109.5 . . ?
H17A C17 H17C 109.5 . . ?
H17B C17 H17C 109.5 . . ?

loop_
_geom_bond_atom_site_label_1
_geom_bond_atom_site_label_2
_geom_bond_distance
_geom_bond_site_symmetry_2
_geom_bond_publ_flag
C1 O1 1.470(2) . ?
C1 C3 1.513(4) . ?
C1 C4 1.513(3) . ?
C1 C2 1.526(3) . ?
C2 H2A 0.96 . ?
C2 H2B 0.96 . ?
C2 H2C 0.96 . ?
C3 H3A 0.96 . ?
C3 H3B 0.96 . ?
C3 H3C 0.96 . ?
C4 H4A 0.96 . ?
C4 H4B 0.96 . ?
C4 H4C 0.96 . ?
O1 C5 1.359(2) . ?
C5 O2 1.210(3) . ?
C5 N1 1.335(3) . ?
N1 C6 1.464(2) . ?
N1 H1 0.86 . ?
C6 C14 1.527(3) . ?
C6 C7 1.531(3) . ?
C6 H6 0.98 . ?
C7 C8 1.506(3) . ?
C7 H7A 0.97 . ?
C7 H7B 0.97 . ?
C8 C9 1.375(4) . ?
C8 C13 1.397(3) . ?
C9 C10 1.379(5) . ?
C9 H9 0.93 . ?
C10 C11 1.374(6) . ?
C10 H10 0.93 . ?
C11 C12 1.356(6) . ?
C11 H11 0.93 . ?
C12 C13 1.397(5) . ?
C12 H12 0.93 . ?
C13 H13 0.93 . ?
C14 N2 1.453(3) . ?
C14 H14A 0.97 . ?
C14 H14B 0.97 . ?
N2 C15 1.347(3) . ?
N2 H2 0.86 . ?
C15 O3 1.214(3) . ?
C15 N3 1.383(3) . ?
N3 C17 1.415(5) . ?
N3 C16 1.430(4) . ?
C16 H16A 0.96 . ?
C16 H16B 0.96 . ?
C16 H16C 0.96 . ?
C17 H17A 0.96 . ?
C17 H17B 0.96 . ?
C17 H17C 0.96 . ?

loop_
_geom_hbond_atom_site_label_D
_geom_hbond_atom_site_label_H
_geom_hbond_atom_site_label_A
_geom_hbond_distance_DH
_geom_hbond_distance_HA
_geom_hbond_distance_DA
_geom_hbond_angle_DHA
_geom_hbond_site_symmetry_A
N1 H1 O2 0.86 2.29 3.068(3) 150.4 1_455
N2 H2 O3 0.86 2.47 3.231(4) 147.3 1_655

loop_
_geom_torsion_atom_site_label_1
_geom_torsion_atom_site_label_2
_geom_torsion_atom_site_label_3
_geom_torsion_atom_site_label_4
_geom_torsion
_geom_torsion_site_symmetry_1
_geom_torsion_site_symmetry_2
_geom_torsion_site_symmetry_3
_geom_torsion_site_symmetry_4
_geom_torsion_publ_flag
C3 C1 O1 C5 -56.8(3) . . . . ?
C4 C1 O1 C5 68.8(3) . . . . ?
C2 C1 O1 C5 -174.4(2) . . . . ?
C1 O1 C5 O2 -4.1(3) . . . . ?
C1 O1 C5 N1 177.72(18) . . . . ?
O2 C5 N1 C6 12.7(3) . . . . ?
O1 C5 N1 C6 -169.13(17) . . . . ?
C5 N1 C6 C14 -133.0(2) . . . . ?
C5 N1 C6 C7 104.3(2) . . . . ?
N1 C6 C7 C8 -62.6(3) . . . . ?
C14 C6 C7 C8 176.66(19) . . . . ?
C6 C7 C8 C9 -87.7(2) . . . . ?
C6 C7 C8 C13 90.8(3) . . . . ?
C13 C8 C9 C10 -0.5(4) . . . . ?
C7 C8 C9 C10 178.0(2) . . . . ?
C8 C9 C10 C11 0.0(4) . . . . ?
C9 C10 C11 C12 0.2(5) . . . . ?
C10 C11 C12 C13 0.2(5) . . . . ?
C11 C12 C13 C8 -0.7(5) . . . . ?
C9 C8 C13 C12 0.8(4) . . . . ?
C7 C8 C13 C12 -177.7(3) . . . . ?
N1 C6 C14 N2 171.8(2) . . . . ?
C7 C6 C14 N2 -66.3(3) . . . . ?
C6 C14 N2 C15 112.9(3) . . . . ?
C14 N2 C15 O3 -4.9(4) . . . . ?
C14 N2 C15 N3 175.45(19) . . . . ?
O3 C15 N3 C17 157.9(3) . . . . ?
N2 C15 N3 C17 -22.4(4) . . . . ?
O3 C15 N3 C16 -4.2(4) . . . . ?
N2 C15 N3 C16 175.4(3) . . . . ?

loop_
_cod_related_entry_id
_cod_related_entry_database
_cod_related_entry_code
1 ChemSpider 30653418
